data_7035267
loop_
_publ_author_name
'Komarnicka, Urszula K.'
'Starosta, Rados\/law'
'Kyzio\/l, Agnieszka'
'Je\.zowska-Bojczuk, Ma\/lgorzata'

_publ_section_title
;
 Copper(i) complexes with phosphine derived from sparfloxacin. Part I -
 structures, spectroscopic properties and cytotoxicity.
;
_journal_issue 28
_journal_name_full 'Dalton transactions (Cambridge, England : 2003)'
_journal_page_first 12688
_journal_page_last 12699
_journal_paper_doi 10.1039/c5dt01146a
_journal_volume 44
_journal_year 2015
_chemical_formula_moiety 'C31 H25 Cu I N2 O P'
_chemical_formula_sum 'C31 H25 Cu I N2 O P'
_chemical_formula_weight 662.94
_space_group_crystal_system triclinic
_space_group_IT_number 2
_space_group_name_Hall '-P 1'
_space_group_name_H-M_alt 'P -1'
_symmetry_space_group_name_Hall '-P 1'
_symmetry_space_group_name_H-M 'P -1'
_atom_sites_solution_hydrogens geom
_audit_creation_method SHELXL-2014/7
_audit_update_record
;
2015-02-24 deposited with the CCDC.
2015-05-28 downloaded from the CCDC.
;
_cell_angle_alpha 103.770(10)
_cell_angle_beta 91.56(2)
_cell_angle_gamma 118.90(2)
_cell_formula_units_Z 2
_cell_length_a 10.2340(10)
_cell_length_b 10.4950(10)
_cell_length_c 14.945(2)
_cell_measurement_reflns_used 15884
_cell_measurement_temperature 100(2)
_cell_measurement_theta_max 32.10
_cell_measurement_theta_min 3.00
_cell_volume 1345.7(4)
_computing_cell_refinement 'CrysAlis RED (Oxford Diffraction, 2009)'
_computing_data_collection 'CrysAlis CCD (Oxford Diffraction, 2009)'
_computing_data_reduction 'CrysAlis RED (Oxford Diffraction, 2009)'
_computing_structure_refinement 'SHELXL-2014/7 (Sheldrick, 2014)'
_computing_structure_solution 'SHELXS-2013/1 (Sheldrick, 2008)'
_diffrn_ambient_temperature 100(2)
_diffrn_measured_fraction_theta_full 0.998
_diffrn_measured_fraction_theta_max 0.769
_diffrn_measurement_device_type 'Kuma KM4CCD \k-axis diffractometer'
_diffrn_measurement_method \w
_diffrn_radiation_monochromator graphite
_diffrn_radiation_source 'fine-focus sealed tube'
_diffrn_radiation_type MoK\a
_diffrn_radiation_wavelength 0.71073
_diffrn_reflns_av_R_equivalents 0.0772
_diffrn_reflns_av_unetI/netI 0.1264
_diffrn_reflns_laue_measured_fraction_full 0.998
_diffrn_reflns_laue_measured_fraction_max 0.769
_diffrn_reflns_limit_h_max 15
_diffrn_reflns_limit_h_min -17
_diffrn_reflns_limit_k_max 17
_diffrn_reflns_limit_k_min -13
_diffrn_reflns_limit_l_max 23
_diffrn_reflns_limit_l_min -25
_diffrn_reflns_number 22538
_diffrn_reflns_point_group_measured_fraction_full 0.998
_diffrn_reflns_point_group_measured_fraction_max 0.769
_diffrn_reflns_theta_full 25.242
_diffrn_reflns_theta_max 36.841
_diffrn_reflns_theta_min 2.847
_exptl_absorpt_coefficient_mu 2.046
_exptl_absorpt_correction_T_max 0.822
_exptl_absorpt_correction_T_min 0.710
_exptl_absorpt_correction_type empirical
_exptl_absorpt_process_details 'CrysAlis RED (Oxford Diffraction, 2009)'
_exptl_crystal_colour purple
_exptl_crystal_density_diffrn 1.636
_exptl_crystal_description plate
_exptl_crystal_F_000 660
_exptl_crystal_recrystallization_method 'Re-crystallisation from solvent: dichloromatane/methanol'
_exptl_crystal_size_max 0.180
_exptl_crystal_size_mid 0.150
_exptl_crystal_size_min 0.100
_refine_diff_density_max 1.167
_refine_diff_density_min -0.917
_refine_diff_density_rms 0.179
_refine_ls_extinction_method none
_refine_ls_goodness_of_fit_ref 1.025
_refine_ls_hydrogen_treatment mixed
_refine_ls_matrix_type full
_refine_ls_number_parameters 335
_refine_ls_number_reflns 10413
_refine_ls_number_restraints 0
_refine_ls_restrained_S_all 1.025
_refine_ls_R_factor_all 0.1289
_refine_ls_R_factor_gt 0.0709
_refine_ls_shift/su_max 0.000
_refine_ls_shift/su_mean 0.000
_refine_ls_structure_factor_coef Fsqd
_refine_ls_weighting_details 'w=1/[\s^2^(Fo^2^)+(0.0403P)^2^] where P=(Fo^2^+2Fc^2^)/3'
_refine_ls_weighting_scheme calc
_refine_ls_wR_factor_gt 0.1154
_refine_ls_wR_factor_ref 0.1357
_reflns_Friedel_coverage 0.000
_reflns_number_gt 6499
_reflns_number_total 10413
_reflns_threshold_expression 'I > 2\s(I)'
_cod_data_source_file c5dt01146a2.cif
_cod_data_source_block shelx
_cod_depositor_comments 'Adding full bibliography for 7035265--7035267.cif.'
_cod_original_cell_volume 1345.7(3)
_cod_database_code 7035267
_shelx_shelxl_version_number 2014/7
_shelx_space_group_comment
;
The symmetry employed for this shelxl refinement is uniquely defined
by the following loop, which should always be used as a source of
symmetry information in preference to the above space-group names.
They are only intended as comments.
;
_shelx_estimated_absorpt_t_min 0.710
_shelx_estimated_absorpt_t_max 0.822

loop_
_space_group_symop_operation_xyz
'x, y, z'
'-x, -y, -z'

loop_
_atom_site_label
_atom_site_type_symbol
_atom_site_fract_x
_atom_site_fract_y
_atom_site_fract_z
_atom_site_U_iso_or_equiv
_atom_site_adp_type
_atom_site_occupancy
_atom_site_site_symmetry_order
_atom_site_calc_flag
_atom_site_refinement_flags_posn
_atom_site_refinement_flags_adp
I1 I 0.16264(4) 0.26991(3) 0.30138(2) 0.02175(9) Uani 1 1 d . .
Cu1 Cu 0.16574(6) 0.01487(6) 0.28120(4) 0.01603(12) Uani 1 1 d . .
P1 P 0.26003(14) -0.03519(12) 0.15570(8) 0.0160(2) Uani 1 1 d . .
O1 O 0.2041(5) 0.1426(4) 0.0710(2) 0.0330(9) Uani 1 1 d . .
H1 H 0.1845 0.1654 0.1247 0.050 Uiso 1 1 calc R U
N51 N 0.2361(4) 0.0193(4) 0.4136(2) 0.0166(7) Uani 1 1 d . .
N41 N -0.0373(4) -0.1450(4) 0.3101(2) 0.0161(7) Uani 1 1 d . .
C46 C -0.3101(5) -0.3219(5) 0.2828(3) 0.0201(10) Uani 1 1 d . .
C66 C 0.5353(6) 0.2359(5) 0.1923(3) 0.0245(10) Uani 1 1 d . .
H66 H 0.4751 0.2817 0.1906 0.029 Uiso 1 1 calc R U
C62 C 0.5584(5) 0.0129(5) 0.1690(3) 0.0203(9) Uani 1 1 d . .
H62 H 0.5142 -0.0945 0.1518 0.024 Uiso 1 1 calc R U
C65 C 0.6921(6) 0.3269(5) 0.2173(4) 0.0270(11) Uani 1 1 d . .
H65 H 0.7383 0.4344 0.2335 0.032 Uiso 1 1 calc R U
C41 C -0.1768(5) -0.2224(5) 0.2528(3) 0.0174(9) Uani 1 1 d . .
C63 C 0.7142(6) 0.1046(5) 0.1931(3) 0.0237(10) Uani 1 1 d . .
H63 H 0.7761 0.0601 0.1923 0.028 Uiso 1 1 calc R U
C35 C 0.2036(6) -0.4413(5) -0.0077(4) 0.0262(11) Uani 1 1 d . .
H35 H 0.2136 -0.4827 -0.0693 0.031 Uiso 1 1 calc R U
C44 C -0.4546(6) -0.3786(5) 0.1348(4) 0.0243(10) Uani 1 1 d . .
H44 H -0.5488 -0.4331 0.0936 0.029 Uiso 1 1 calc R U
C58 C 0.1546(6) -0.0911(5) 0.5405(3) 0.0234(10) Uani 1 1 d . .
H58 H 0.0748 -0.1603 0.5653 0.028 Uiso 1 1 calc R U
C64 C 0.7798(6) 0.2612(6) 0.2184(4) 0.0265(11) Uani 1 1 d . .
H64 H 0.8865 0.3237 0.2367 0.032 Uiso 1 1 calc R U
C54 C 0.6740(6) 0.3000(6) 0.5674(4) 0.0286(11) Uani 1 1 d . .
H54 H 0.7737 0.3655 0.6017 0.034 Uiso 1 1 calc R U
C45 C -0.4497(6) -0.3986(5) 0.2202(4) 0.0248(10) Uani 1 1 d . .
H45 H -0.5403 -0.4646 0.2389 0.030 Uiso 1 1 calc R U
C31 C 0.2172(5) -0.2306(5) 0.1114(3) 0.0183(9) Uani 1 1 d . .
C47 C -0.2955(5) -0.3395(5) 0.3720(3) 0.0225(10) Uani 1 1 d . .
H47 H -0.3823 -0.4049 0.3941 0.027 Uiso 1 1 calc R U
C55 C 0.5641(6) 0.1962(6) 0.6041(3) 0.0266(11) Uani 1 1 d . .
H55 H 0.5886 0.1893 0.6639 0.032 Uiso 1 1 calc R U
C51 C 0.3793(5) 0.1091(5) 0.4646(3) 0.0199(9) Uani 1 1 d . .
C56 C 0.4174(6) 0.1010(5) 0.5549(3) 0.0200(9) Uani 1 1 d . .
C34 C 0.1554(6) -0.5302(6) 0.0525(4) 0.0306(12) Uani 1 1 d . .
H34 H 0.1328 -0.6327 0.0321 0.037 Uiso 1 1 calc R U
C52 C 0.4937(6) 0.2152(5) 0.4275(3) 0.0237(10) Uani 1 1 d . .
H52 H 0.4713 0.2223 0.3673 0.028 Uiso 1 1 calc R U
C36 C 0.2379(6) -0.2905(5) 0.0221(3) 0.0241(10) Uani 1 1 d . .
H36 H 0.2755 -0.2279 -0.0184 0.029 Uiso 1 1 calc R U
C61 C 0.4653(5) 0.0763(5) 0.1697(3) 0.0173(9) Uani 1 1 d . .
C43 C -0.3239(6) -0.2790(5) 0.1048(3) 0.0223(10) Uani 1 1 d . .
H43 H -0.3308 -0.2649 0.0448 0.027 Uiso 1 1 calc R U
C32 C 0.1676(5) -0.3235(5) 0.1704(3) 0.0217(10) Uani 1 1 d . .
H32 H 0.1529 -0.2846 0.2311 0.026 Uiso 1 1 calc R U
C57 C 0.2992(6) -0.0037(6) 0.5906(3) 0.0257(11) Uani 1 1 d . .
H57 H 0.3197 -0.0140 0.6500 0.031 Uiso 1 1 calc R U
C33 C 0.1393(6) -0.4719(6) 0.1423(4) 0.0292(11) Uani 1 1 d . .
H33 H 0.1094 -0.5326 0.1841 0.035 Uiso 1 1 calc R U
C1 C 0.1928(6) -0.0021(5) 0.0517(3) 0.0232(10) Uani 1 1 d . .
H1A H 0.2530 -0.0109 0.0023 0.028 Uiso 1 1 calc R U
H1B H 0.0858 -0.0821 0.0274 0.028 Uiso 1 1 calc R U
C59 C 0.1274(5) -0.0759(5) 0.4516(3) 0.0192(9) Uani 1 1 d . .
C48 C -0.1562(6) -0.2626(5) 0.4274(3) 0.0245(11) Uani 1 1 d . .
H48 H -0.1460 -0.2744 0.4878 0.029 Uiso 1 1 calc R U
C42 C -0.1868(5) -0.2025(5) 0.1629(3) 0.0196(9) Uani 1 1 d . .
H42 H -0.0983 -0.1360 0.1427 0.024 Uiso 1 1 calc R U
C53 C 0.6362(6) 0.3077(6) 0.4775(4) 0.0285(11) Uani 1 1 d . .
H53 H 0.7119 0.3789 0.4517 0.034 Uiso 1 1 calc R U
C49 C -0.0270(5) -0.1651(5) 0.3941(3) 0.0183(9) Uani 1 1 d . .

loop_
_atom_site_aniso_label
_atom_site_aniso_U_11
_atom_site_aniso_U_22
_atom_site_aniso_U_33
_atom_site_aniso_U_23
_atom_site_aniso_U_13
_atom_site_aniso_U_12
I1 0.02771(19) 0.01933(14) 0.02436(17) 0.01099(12) 0.01088(13) 0.01405(13)
Cu1 0.0184(3) 0.0170(3) 0.0141(3) 0.0064(2) 0.0059(2) 0.0090(2)
P1 0.0195(6) 0.0165(5) 0.0139(5) 0.0062(4) 0.0056(5) 0.0094(5)
O1 0.058(3) 0.036(2) 0.0242(19) 0.0179(16) 0.0133(18) 0.033(2)
N51 0.020(2) 0.0174(17) 0.0131(17) 0.0039(14) 0.0034(15) 0.0099(16)
N41 0.021(2) 0.0150(17) 0.0151(18) 0.0061(14) 0.0075(15) 0.0104(16)
C46 0.025(3) 0.015(2) 0.023(2) 0.0077(17) 0.012(2) 0.0108(19)
C66 0.026(3) 0.022(2) 0.029(3) 0.008(2) 0.013(2) 0.014(2)
C62 0.027(3) 0.016(2) 0.018(2) 0.0055(17) 0.0035(19) 0.011(2)
C65 0.025(3) 0.017(2) 0.036(3) 0.008(2) 0.015(2) 0.008(2)
C41 0.021(2) 0.0129(18) 0.021(2) 0.0037(16) 0.0070(19) 0.0110(18)
C63 0.023(3) 0.029(2) 0.025(3) 0.009(2) 0.009(2) 0.016(2)
C35 0.029(3) 0.020(2) 0.026(3) -0.0017(19) -0.005(2) 0.015(2)
C44 0.019(3) 0.022(2) 0.030(3) 0.007(2) 0.003(2) 0.010(2)
C58 0.033(3) 0.025(2) 0.017(2) 0.0080(19) 0.009(2) 0.018(2)
C64 0.019(3) 0.027(2) 0.028(3) 0.009(2) 0.008(2) 0.006(2)
C54 0.030(3) 0.026(3) 0.029(3) 0.000(2) -0.004(2) 0.017(2)
C45 0.021(3) 0.017(2) 0.033(3) 0.0050(19) 0.009(2) 0.008(2)
C31 0.015(2) 0.016(2) 0.021(2) 0.0041(17) 0.0024(18) 0.0057(18)
C47 0.023(3) 0.017(2) 0.027(3) 0.0100(19) 0.014(2) 0.0074(19)
C55 0.034(3) 0.033(3) 0.016(2) -0.001(2) -0.002(2) 0.024(2)
C51 0.025(3) 0.022(2) 0.017(2) 0.0036(17) 0.0042(19) 0.016(2)
C56 0.029(3) 0.022(2) 0.014(2) 0.0014(17) 0.0020(19) 0.019(2)
C34 0.022(3) 0.018(2) 0.050(4) 0.006(2) 0.002(2) 0.010(2)
C52 0.028(3) 0.022(2) 0.024(2) 0.0052(19) 0.005(2) 0.015(2)
C36 0.032(3) 0.023(2) 0.023(2) 0.0070(19) 0.006(2) 0.018(2)
C61 0.020(2) 0.020(2) 0.015(2) 0.0072(17) 0.0054(18) 0.0113(19)
C43 0.025(3) 0.024(2) 0.023(2) 0.0079(19) 0.005(2) 0.016(2)
C32 0.023(3) 0.021(2) 0.024(2) 0.0091(18) 0.009(2) 0.011(2)
C57 0.040(3) 0.036(3) 0.013(2) 0.009(2) 0.008(2) 0.027(3)
C33 0.019(3) 0.024(2) 0.047(3) 0.018(2) 0.008(2) 0.009(2)
C1 0.032(3) 0.027(2) 0.020(2) 0.0118(19) 0.010(2) 0.020(2)
C59 0.028(3) 0.021(2) 0.016(2) 0.0054(17) 0.0066(19) 0.018(2)
C48 0.038(3) 0.022(2) 0.026(3) 0.016(2) 0.019(2) 0.020(2)
C42 0.021(3) 0.020(2) 0.022(2) 0.0086(18) 0.0092(19) 0.0122(19)
C53 0.027(3) 0.021(2) 0.032(3) 0.003(2) -0.002(2) 0.011(2)
C49 0.021(2) 0.018(2) 0.023(2) 0.0089(17) 0.0097(19) 0.0137(19)

loop_
_atom_type_symbol
_atom_type_description
_atom_type_scat_dispersion_real
_atom_type_scat_dispersion_imag
_atom_type_scat_source
C C 0.0033 0.0016 'International Tables Vol C Tables 4.2.6.8 and 6.1.1.4'
H H 0.0000 0.0000 'International Tables Vol C Tables 4.2.6.8 and 6.1.1.4'
N N 0.0061 0.0033 'International Tables Vol C Tables 4.2.6.8 and 6.1.1.4'
O O 0.0106 0.0060 'International Tables Vol C Tables 4.2.6.8 and 6.1.1.4'
P P 0.1023 0.0942 'International Tables Vol C Tables 4.2.6.8 and 6.1.1.4'
Cu Cu 0.3201 1.2651 'International Tables Vol C Tables 4.2.6.8 and 6.1.1.4'
I I -0.4742 1.8119 'International Tables Vol C Tables 4.2.6.8 and 6.1.1.4'

loop_
_geom_angle_atom_site_label_1
_geom_angle_atom_site_label_2
_geom_angle_atom_site_label_3
_geom_angle
N51 Cu1 N41 79.32(15)
N51 Cu1 P1 125.22(10)
N41 Cu1 P1 122.88(10)
N51 Cu1 I1 105.96(10)
N41 Cu1 I1 108.79(9)
P1 Cu1 I1 110.53(3)
C31 P1 C61 104.0(2)
C31 P1 C1 102.4(2)
C61 P1 C1 104.0(2)
C31 P1 Cu1 115.75(14)
C61 P1 Cu1 114.47(15)
C1 P1 Cu1 114.59(15)
C59 N51 C51 118.3(4)
C59 N51 Cu1 114.9(3)
C51 N51 Cu1 126.9(3)
C49 N41 C41 119.5(4)
C49 N41 Cu1 114.3(3)
C41 N41 Cu1 126.1(3)
C47 C46 C45 123.8(4)
C47 C46 C41 118.0(4)
C45 C46 C41 118.2(4)
C65 C66 C61 120.5(4)
C63 C62 C61 120.9(4)
C64 C65 C66 120.0(4)
N41 C41 C42 119.3(4)
N41 C41 C46 121.0(4)
C42 C41 C46 119.7(4)
C62 C63 C64 120.0(4)
C34 C35 C36 119.7(5)
C45 C44 C43 121.8(5)
C57 C58 C59 118.6(4)
C65 C64 C63 120.6(5)
C55 C54 C53 118.9(5)
C44 C45 C46 120.5(4)
C32 C31 C36 118.3(4)
C32 C31 P1 118.5(3)
C36 C31 P1 123.2(3)
C48 C47 C46 120.0(4)
C54 C55 C56 120.9(5)
N51 C51 C52 119.0(4)
N51 C51 C56 122.6(4)
C52 C51 C56 118.3(5)
C55 C56 C57 123.2(4)
C55 C56 C51 120.2(4)
C57 C56 C51 116.6(4)
C35 C34 C33 120.8(4)
C53 C52 C51 120.2(5)
C35 C36 C31 120.5(4)
C62 C61 C66 118.0(4)
C62 C61 P1 123.0(3)
C66 C61 P1 118.6(3)
C42 C43 C44 119.6(4)
C33 C32 C31 121.4(4)
C58 C57 C56 120.8(4)
C34 C33 C32 119.2(4)
O1 C1 P1 113.1(3)
N51 C59 C58 123.0(5)
N51 C59 C49 115.4(4)
C58 C59 C49 121.6(4)
C47 C48 C49 119.7(4)
C43 C42 C41 120.2(4)
C52 C53 C54 121.5(5)
N41 C49 C48 121.7(5)
N41 C49 C59 116.0(4)
C48 C49 C59 122.3(4)

loop_
_geom_bond_atom_site_label_1
_geom_bond_atom_site_label_2
_geom_bond_distance
I1 Cu1 2.6372(6)
Cu1 N51 2.069(4)
Cu1 N41 2.084(4)
Cu1 P1 2.2009(12)
P1 C31 1.818(4)
P1 C61 1.819(5)
P1 C1 1.854(5)
O1 C1 1.423(5)
N51 C59 1.338(6)
N51 C51 1.372(6)
N41 C49 1.331(5)
N41 C41 1.383(6)
C46 C47 1.404(6)
C46 C45 1.421(7)
C46 C41 1.425(6)
C66 C65 1.394(7)
C66 C61 1.411(6)
C62 C63 1.385(7)
C62 C61 1.401(6)
C65 C64 1.373(7)
C41 C42 1.417(6)
C63 C64 1.385(7)
C35 C34 1.379(7)
C35 C36 1.396(6)
C44 C45 1.345(7)
C44 C43 1.410(7)
C58 C57 1.376(7)
C58 C59 1.411(6)
C54 C55 1.373(7)
C54 C53 1.419(7)
C31 C32 1.393(6)
C31 C36 1.402(6)
C47 C48 1.369(7)
C55 C56 1.391(7)
C51 C52 1.410(6)
C51 C56 1.427(6)
C56 C57 1.409(7)
C34 C33 1.386(8)
C52 C53 1.362(7)
C43 C42 1.370(7)
C32 C33 1.390(7)
C59 C49 1.492(7)
C48 C49 1.419(6)
